data_8105348
loop_
_publ_author_name
'Yuan, Ge'
'Dengwu, Wang'
'Xiaoping, Huo'
'Liguo, Yang'
'Cuihong, Zhang'

_publ_section_title
;
 Crystal structure of
 bis(5-ethoxy-2-(((1-hydroxy-2-methyl-3-oxidopropan-2-yl)imino)methyl)phenolato-\k3
 N,O,O&#x2019;)manganese(IV) -- methanol (1/1), C27H38MnN2O9
;
_journal_issue 4
_journal_name_full 'Zeitschrift f\"ur Kristallographie - New Crystal Structures'
_journal_page_first 977
_journal_page_last 978
_journal_paper_doi 10.1515/ncrs-2020-0134
_journal_volume 235
_journal_year 2020
_chemical_formula_sum 'C27 H38 Mn N2 O9'
_chemical_formula_weight 589.53
_space_group_crystal_system monoclinic
_space_group_IT_number 15
_space_group_name_Hall '-C 2yc'
_space_group_name_H-M_alt 'C 1 2/c 1'
_atom_sites_solution_hydrogens geom
_cell_angle_alpha 90
_cell_angle_beta 122.596(5)
_cell_angle_gamma 90
_cell_formula_units_Z 4
_cell_length_a 14.9473(14)
_cell_length_b 17.8744(16)
_cell_length_c 12.5536(11)
_cell_measurement_reflns_used 6929
_cell_measurement_temperature 296(2)
_cell_measurement_theta_max 27.63
_cell_measurement_theta_min 2.98
_cell_volume 2825.7(5)
_computing_cell_refinement 'Bruker SAINT'
_computing_data_collection 'Bruker APEX2'
_computing_data_reduction 'Bruker SAINT'
_computing_molecular_graphics 'Bruker SHELXTL'
_computing_publication_material 'Bruker SHELXTL'
_computing_structure_refinement 'SHELXL-2014/7 (Sheldrick, 2014)'
_computing_structure_solution 'SHELXS-97 (Sheldrick 2008)'
_diffrn_ambient_temperature 296(2)
_diffrn_measured_fraction_theta_full 0.999
_diffrn_measured_fraction_theta_max 0.996
_diffrn_measurement_device_type 'Bruker APEX-II CCD'
_diffrn_measurement_method '\f and \w scans'
_diffrn_radiation_type MoK\a
_diffrn_radiation_wavelength 0.71073
_diffrn_reflns_av_R_equivalents 0.0310
_diffrn_reflns_av_unetI/netI 0.0219
_diffrn_reflns_Laue_measured_fraction_full 0.999
_diffrn_reflns_Laue_measured_fraction_max 0.996
_diffrn_reflns_limit_h_max 19
_diffrn_reflns_limit_h_min -19
_diffrn_reflns_limit_k_max 23
_diffrn_reflns_limit_k_min -23
_diffrn_reflns_limit_l_max 16
_diffrn_reflns_limit_l_min -16
_diffrn_reflns_number 17608
_diffrn_reflns_point_group_measured_fraction_full 0.999
_diffrn_reflns_point_group_measured_fraction_max 0.996
_diffrn_reflns_theta_full 25.242
_diffrn_reflns_theta_max 27.667
_diffrn_reflns_theta_min 1.978
_exptl_absorpt_coefficient_mu 0.522
_exptl_absorpt_correction_T_max 0.7456
_exptl_absorpt_correction_T_min 0.6632
_exptl_absorpt_correction_type none
_exptl_crystal_colour black
_exptl_crystal_density_diffrn 1.386
_exptl_crystal_description block
_exptl_crystal_F_000 1244
_exptl_crystal_size_max 0.10
_exptl_crystal_size_mid 0.08
_exptl_crystal_size_min 0.06
_refine_diff_density_max 0.466
_refine_diff_density_min -0.307
_refine_diff_density_rms 0.061
_refine_ls_extinction_coef .
_refine_ls_extinction_method none
_refine_ls_goodness_of_fit_ref 1.058
_refine_ls_hydrogen_treatment constr
_refine_ls_matrix_type full
_refine_ls_number_parameters 190
_refine_ls_number_reflns 3293
_refine_ls_number_restraints 20
_refine_ls_restrained_S_all 1.062
_refine_ls_R_factor_all 0.0508
_refine_ls_R_factor_gt 0.0423
_refine_ls_shift/su_max 0.000
_refine_ls_shift/su_mean 0.000
_refine_ls_structure_factor_coef Fsqd
_refine_ls_weighting_details 'w=1/[\s^2^(Fo^2^)+(0.0719P)^2^+2.2344P] where P=(Fo^2^+2Fc^2^)/3'
_refine_ls_weighting_scheme calc
_refine_ls_wR_factor_gt 0.1218
_refine_ls_wR_factor_ref 0.1295
_reflns_Friedel_coverage 0.000
_reflns_Friedel_fraction_full .
_reflns_Friedel_fraction_max .
_reflns_number_gt 2815
_reflns_number_total 3293
_reflns_threshold_expression 'I > 2\s(I)'
_cod_data_source_file suppl_ncrs-2020-0134_suppl.cif
_cod_data_source_block 23_a
_cod_original_sg_symbol_H-M 'C 2/c'
_cod_database_code 8105348
_shelx_space_group_comment
;
The symmetry employed for this shelxl refinement is uniquely defined
by the following loop, which should always be used as a source of
symmetry information in preference to the above space-group names.
They are only intended as comments.
;

loop_
_space_group_symop_operation_xyz
'x, y, z'
'-x, y, -z+1/2'
'x+1/2, y+1/2, z'
'-x+1/2, y+1/2, -z+1/2'
'-x, -y, -z'
'x, -y, z-1/2'
'-x+1/2, -y+1/2, -z'
'x+1/2, -y+1/2, z-1/2'

loop_
_atom_site_label
_atom_site_type_symbol
_atom_site_fract_x
_atom_site_fract_y
_atom_site_fract_z
_atom_site_U_iso_or_equiv
_atom_site_adp_type
_atom_site_occupancy
_atom_site_site_symmetry_order
_atom_site_calc_flag
_atom_site_refinement_flags_posn
_atom_site_refinement_flags_adp
_atom_site_refinement_flags_occupancy
_atom_site_disorder_assembly
_atom_site_disorder_group
Mn1 Mn 0.5000 0.32403(2) 0.2500 0.03507(15) Uani 1 2 d S T P . .
N1 N 0.41569(14) 0.31641(9) 0.32834(15) 0.0399(4) Uani 1 1 d . . . . .
O1 O 0.13220(17) 0.27866(15) 0.09058(19) 0.0830(7) Uani 1 1 d . . . . .
H1 H 0.1230 0.2678 0.0219 0.124 Uiso 1 1 calc R U . . .
C1 C 0.9096(3) 0.5192(3) 0.5444(4) 0.1122(15) Uani 1 1 d . . . . .
H1A H 0.9251 0.4694 0.5300 0.168 Uiso 1 1 calc R U . . .
H1B H 0.9748 0.5456 0.5986 0.168 Uiso 1 1 calc R U . . .
H1C H 0.8689 0.5450 0.4651 0.168 Uiso 1 1 calc R U . . .
O2 O 0.40465(13) 0.25313(9) 0.13883(14) 0.0519(4) Uani 1 1 d . . . . .
C2 C 0.8481(2) 0.5154(2) 0.6048(3) 0.0847(10) Uani 1 1 d . . . . .
H2A H 0.8887 0.4899 0.6856 0.102 Uiso 1 1 calc R U . . .
H2B H 0.8313 0.5653 0.6190 0.102 Uiso 1 1 calc R U . . .
C3 C 0.68750(16) 0.45971(11) 0.56169(17) 0.0412(4) Uani 1 1 d . . . . .
O3 O 0.58391(11) 0.40026(8) 0.36528(12) 0.0401(3) Uani 1 1 d . . . . .
O4 O 0.75377(13) 0.47538(10) 0.52193(15) 0.0559(4) Uani 1 1 d . . . . .
C4 C 0.70129(19) 0.48240(12) 0.67480(19) 0.0503(5) Uani 1 1 d . . . . .
H4 H 0.7604 0.5109 0.7308 0.060 Uiso 1 1 calc R U . . .
C5 C 0.6281(2) 0.46338(13) 0.70632(19) 0.0544(6) Uani 1 1 d . . . . .
H5 H 0.6378 0.4799 0.7821 0.065 Uiso 1 1 calc R U . . .
O5 O 0.9823(18) 0.2709(5) 0.2212(15) 0.184(5) Uani 0.5 1 d D U P A -1
H5A H 0.9315 0.2824 0.1512 0.276 Uiso 0.5 1 calc R U P A -1
C14 C 0.9832(11) 0.3169(8) 0.3160(12) 0.149(4) Uani 0.5 1 d D U P A -1
H14A H 1.0314 0.3580 0.3368 0.223 Uiso 0.5 1 calc R U P A -1
H14B H 1.0058 0.2876 0.3904 0.223 Uiso 0.5 1 calc R U P A -1
H14C H 0.9131 0.3360 0.2839 0.223 Uiso 0.5 1 calc R U P A -1
C6 C 0.54248(19) 0.42071(13) 0.62626(19) 0.0485(5) Uani 1 1 d . . . . .
H6 H 0.4938 0.4080 0.6477 0.058 Uiso 1 1 calc R U . . .
C7 C 0.52667(16) 0.39528(11) 0.51017(16) 0.0380(4) Uani 1 1 d . . . . .
C9 C 0.43811(17) 0.34812(12) 0.43249(18) 0.0420(4) Uani 1 1 d . . . . .
H9 H 0.3919 0.3392 0.4592 0.050 Uiso 1 1 calc R U . . .
C8 C 0.59748(15) 0.41624(10) 0.47493(16) 0.0350(4) Uani 1 1 d . . . . .
C10 C 0.3213(2) 0.26645(13) 0.2568(2) 0.0527(6) Uani 1 1 d . . . . .
C11 C 0.2938(3) 0.22313(18) 0.3405(3) 0.0822(10) Uani 1 1 d . . . . .
H11A H 0.3565 0.1991 0.4077 0.123 Uiso 1 1 calc R U . . .
H11B H 0.2411 0.1860 0.2908 0.123 Uiso 1 1 calc R U . . .
H11C H 0.2666 0.2571 0.3757 0.123 Uiso 1 1 calc R U . . .
C12 C 0.3539(2) 0.21321(14) 0.1884(3) 0.0642(7) Uani 1 1 d . . . . .
H12A H 0.4017 0.1754 0.2469 0.077 Uiso 1 1 calc R U . . .
H12B H 0.2916 0.1882 0.1204 0.077 Uiso 1 1 calc R U . . .
C13 C 0.2291(2) 0.31772(15) 0.1639(2) 0.0581(6) Uani 1 1 d . . . . .
H13A H 0.2205 0.3569 0.2111 0.070 Uiso 1 1 calc R U . . .
H13B H 0.2467 0.3413 0.1079 0.070 Uiso 1 1 calc R U . . .

loop_
_atom_site_aniso_label
_atom_site_aniso_U_11
_atom_site_aniso_U_22
_atom_site_aniso_U_33
_atom_site_aniso_U_23
_atom_site_aniso_U_13
_atom_site_aniso_U_12
Mn1 0.0484(3) 0.0316(2) 0.0193(2) 0.000 0.01438(17) 0.000
N1 0.0511(9) 0.0373(8) 0.0250(7) -0.0013(6) 0.0162(7) -0.0084(7)
O1 0.0724(12) 0.1174(18) 0.0588(12) -0.0367(12) 0.0351(10) -0.0422(12)
C1 0.069(2) 0.175(4) 0.076(2) -0.012(3) 0.0278(18) -0.045(2)
O2 0.0695(10) 0.0460(8) 0.0381(7) -0.0162(6) 0.0276(7) -0.0143(7)
C2 0.0628(17) 0.113(3) 0.0561(16) -0.0196(17) 0.0171(14) -0.0366(17)
C3 0.0452(10) 0.0367(9) 0.0264(9) -0.0001(7) 0.0092(8) 0.0018(8)
O3 0.0504(8) 0.0431(7) 0.0220(6) -0.0048(5) 0.0163(6) -0.0079(6)
O4 0.0506(9) 0.0668(10) 0.0365(8) -0.0081(7) 0.0143(7) -0.0160(7)
C4 0.0588(13) 0.0423(11) 0.0277(9) -0.0093(8) 0.0086(9) 0.0006(9)
C5 0.0711(15) 0.0541(13) 0.0258(9) -0.0093(9) 0.0180(10) 0.0098(11)
O5 0.157(11) 0.200(7) 0.210(13) -0.009(8) 0.108(10) 0.022(8)
C14 0.157(8) 0.186(10) 0.166(9) -0.040(7) 0.128(7) -0.028(7)
C6 0.0635(13) 0.0523(12) 0.0290(9) -0.0039(8) 0.0246(10) 0.0079(10)
C7 0.0484(10) 0.0373(9) 0.0216(8) -0.0005(7) 0.0145(8) 0.0053(8)
C9 0.0520(11) 0.0445(10) 0.0296(9) 0.0007(8) 0.0221(9) -0.0014(8)
C8 0.0440(9) 0.0302(8) 0.0198(8) 0.0007(6) 0.0101(7) 0.0054(7)
C10 0.0673(14) 0.0488(12) 0.0406(11) -0.0100(9) 0.0281(10) -0.0233(10)
C11 0.105(2) 0.0767(19) 0.0726(18) -0.0064(15) 0.0532(18) -0.0408(18)
C12 0.0851(18) 0.0435(12) 0.0639(16) -0.0167(11) 0.0400(14) -0.0197(12)
C13 0.0553(13) 0.0684(16) 0.0436(12) -0.0169(11) 0.0221(11) -0.0194(11)

loop_
_atom_type_symbol
_atom_type_description
_atom_type_scat_dispersion_real
_atom_type_scat_dispersion_imag
_atom_type_scat_source
C C 0.0033 0.0016 'International Tables Vol C Tables 4.2.6.8 and 6.1.1.4'
H H 0.0000 0.0000 'International Tables Vol C Tables 4.2.6.8 and 6.1.1.4'
N N 0.0061 0.0033 'International Tables Vol C Tables 4.2.6.8 and 6.1.1.4'
O O 0.0106 0.0060 'International Tables Vol C Tables 4.2.6.8 and 6.1.1.4'
Mn Mn 0.3368 0.7283 'International Tables Vol C Tables 4.2.6.8 and 6.1.1.4'

loop_
_geom_angle_atom_site_label_1
_geom_angle_atom_site_label_2
_geom_angle_atom_site_label_3
_geom_angle
_geom_angle_site_symmetry_1
_geom_angle_site_symmetry_3
O2 Mn1 O2 93.83(11) . 2_655
O2 Mn1 O3 173.20(7) . .
O2 Mn1 O3 89.57(7) 2_655 .
O2 Mn1 O3 89.57(7) . 2_655
O2 Mn1 O3 173.19(7) 2_655 2_655
O3 Mn1 O3 87.67(8) . 2_655
O2 Mn1 N1 83.68(7) . .
O2 Mn1 N1 90.92(7) 2_655 .
O3 Mn1 N1 90.38(6) . .
O3 Mn1 N1 95.32(7) 2_655 .
O2 Mn1 N1 90.92(7) . 2_655
O2 Mn1 N1 83.68(7) 2_655 2_655
O3 Mn1 N1 95.32(7) . 2_655
O3 Mn1 N1 90.38(6) 2_655 2_655
N1 Mn1 N1 172.10(9) . 2_655
C9 N1 C10 121.15(19) . .
C9 N1 Mn1 125.83(15) . .
C10 N1 Mn1 112.98(13) . .
C13 O1 H1 109.5 . .
C2 C1 H1A 109.5 . .
C2 C1 H1B 109.5 . .
H1A C1 H1B 109.5 . .
C2 C1 H1C 109.5 . .
H1A C1 H1C 109.5 . .
H1B C1 H1C 109.5 . .
C12 O2 Mn1 113.10(13) . .
O4 C2 C1 107.2(3) . .
O4 C2 H2A 110.3 . .
C1 C2 H2A 110.3 . .
O4 C2 H2B 110.3 . .
C1 C2 H2B 110.3 . .
H2A C2 H2B 108.5 . .
O4 C3 C4 125.69(19) . .
O4 C3 C8 114.09(17) . .
C4 C3 C8 120.2(2) . .
C8 O3 Mn1 128.71(13) . .
C3 O4 C2 118.0(2) . .
C3 C4 C5 121.1(2) . .
C3 C4 H4 119.5 . .
C5 C4 H4 119.5 . .
C6 C5 C4 119.92(19) . .
C6 C5 H5 120.0 . .
C4 C5 H5 120.0 . .
C14 O5 H5A 109.5 . .
O5 C14 H14A 109.5 . .
O5 C14 H14B 109.5 . .
H14A C14 H14B 109.5 . .
O5 C14 H14C 109.5 . .
H14A C14 H14C 109.5 . .
H14B C14 H14C 109.5 . .
C5 C6 C7 120.6(2) . .
C5 C6 H6 119.7 . .
C7 C6 H6 119.7 . .
C8 C7 C6 120.16(19) . .
C8 C7 C9 121.65(17) . .
C6 C7 C9 118.19(19) . .
N1 C9 C7 126.3(2) . .
N1 C9 H9 116.9 . .
C7 C9 H9 116.9 . .
O3 C8 C7 123.91(17) . .
O3 C8 C3 118.10(18) . .
C7 C8 C3 117.95(17) . .
N1 C10 C12 103.1(2) . .
N1 C10 C11 113.93(19) . .
C12 C10 C11 110.9(2) . .
N1 C10 C13 105.66(18) . .
C12 C10 C13 111.8(2) . .
C11 C10 C13 111.1(3) . .
C10 C11 H11A 109.5 . .
C10 C11 H11B 109.5 . .
H11A C11 H11B 109.5 . .
C10 C11 H11C 109.5 . .
H11A C11 H11C 109.5 . .
H11B C11 H11C 109.5 . .
O2 C12 C10 110.11(19) . .
O2 C12 H12A 109.6 . .
C10 C12 H12A 109.6 . .
O2 C12 H12B 109.6 . .
C10 C12 H12B 109.6 . .
H12A C12 H12B 108.2 . .
O1 C13 C10 112.6(2) . .
O1 C13 H13A 109.1 . .
C10 C13 H13A 109.1 . .
O1 C13 H13B 109.1 . .
C10 C13 H13B 109.1 . .
H13A C13 H13B 107.8 . .

loop_
_geom_bond_atom_site_label_1
_geom_bond_atom_site_label_2
_geom_bond_distance
_geom_bond_site_symmetry_2
Mn1 O2 1.8552(14) .
Mn1 O2 1.8552(14) 2_655
Mn1 O3 1.8890(13) .
Mn1 O3 1.8891(13) 2_655
Mn1 N1 1.9772(18) .
Mn1 N1 1.9772(18) 2_655
N1 C9 1.293(3) .
N1 C10 1.493(3) .
O1 C13 1.413(3) .
O1 H1 0.8200 .
C1 C2 1.475(5) .
C1 H1A 0.9600 .
C1 H1B 0.9600 .
C1 H1C 0.9600 .
O2 C12 1.407(3) .
C2 O4 1.414(3) .
C2 H2A 0.9700 .
C2 H2B 0.9700 .
C3 O4 1.357(3) .
C3 C4 1.381(3) .
C3 C8 1.422(3) .
O3 C8 1.310(2) .
C4 C5 1.391(4) .
C4 H4 0.9300 .
C5 C6 1.358(3) .
C5 H5 0.9300 .
O5 C14 1.441(15) .
O5 H5A 0.8200 .
C14 H14A 0.9600 .
C14 H14B 0.9600 .
C14 H14C 0.9600 .
C6 C7 1.420(3) .
C6 H6 0.9300 .
C7 C8 1.400(3) .
C7 C9 1.422(3) .
C9 H9 0.9300 .
C10 C12 1.526(4) .
C10 C11 1.530(3) .
C10 C13 1.539(4) .
C11 H11A 0.9600 .
C11 H11B 0.9600 .
C11 H11C 0.9600 .
C12 H12A 0.9700 .
C12 H12B 0.9700 .
C13 H13A 0.9700 .
C13 H13B 0.9700 .
